data_9000049
loop_
_publ_author_name
'Tunell, G.'
'Murata, K. J.'

_publ_section_title
;
 The atomic arrangement and chemical composition of krennerite
;
_journal_name_full 'American Mineralogist'
_journal_page_first 959
_journal_page_last 984
_journal_volume 35
_journal_year 1950
_chemical_formula_sum 'Ag0.2 Au0.8 Te2'
_chemical_name_mineral Krennerite
_space_group_IT_number 28
_symmetry_space_group_name_Hall 'P 2 -2a'
_symmetry_space_group_name_H-M 'P m a 2'
_cell_angle_alpha 90
_cell_angle_beta 90
_cell_angle_gamma 90
_cell_length_a 16.54
_cell_length_b 8.82
_cell_length_c 4.46
_cell_formula_units_Z 8
_cell_volume 650.637
_database_code_amcsd 0000052
_exptl_crystal_density_diffrn 8.868
_cod_original_formula_sum '(Au.8 Ag.2) Te2'
_cod_database_code 9000049

loop_
_space_group_symop_operation_xyz
x,y,z
1/2+x,-y,z
1/2-x,y,z
-x,-y,z

loop_
_atom_site_label
_atom_site_fract_x
_atom_site_fract_y
_atom_site_fract_z
_atom_site_occupancy
Au1 0.00000 0.00000 0.00000 0.80000
Au2 0.25000 0.31900 0.01400 0.80000
Au3 0.12400 0.66600 0.50000 0.80000
Ag1 0.00000 0.00000 0.00000 0.20000
Ag2 0.25000 0.31900 0.01400 0.20000
Ag3 0.12400 0.66600 0.50000 0.20000
Te1 0.25000 0.01800 0.04200 1.00000
Te2 0.25000 0.61700 0.04200 1.00000
Te3 0.00300 0.69900 0.04200 1.00000
Te4 0.13200 0.36400 0.50000 1.00000
Te5 0.11900 0.96400 0.50000 1.00000

loop_
_cod_related_entry_id
_cod_related_entry_database
_cod_related_entry_code
1 AMCSD 0000052
